data_7236323
loop_
_publ_author_name
'Zhang, Wenquan'
'Qi, Xiujuan'
'Huang, Shi'
'Li, Jianling'
'Tang, Chenglong'
'Li, Jinshan'
'Zhang, Qinghua'

_publ_section_title
;
 Bis(borano)hypophosphite-based ionic liquids as ultrafast-igniting
 hypergolic fuels
;
_journal_issue 23
_journal_name_full 'Journal of Materials Chemistry A'
_journal_page_first 8978
_journal_paper_doi 10.1039/C6TA02699K
_journal_volume 4
_journal_year 2016
_chemical_formula_sum 'C4 H20 B2 N P'
_chemical_formula_weight 134.80
_space_group_IT_number 11
_space_group_name_Hall '-P 2yb'
_space_group_name_H-M_alt 'P 1 21/m 1'
_atom_sites_solution_hydrogens geom
_atom_sites_solution_primary direct
_atom_sites_solution_secondary difmap
_audit_creation_method SHELXL-97
_audit_update_record
;
2015-10-09 deposited with the CCDC.
2016-05-03 downloaded from the CCDC.
;
_cell_angle_alpha 90.00
_cell_angle_beta 98.806(4)
_cell_angle_gamma 90.00
_cell_formula_units_Z 2
_cell_length_a 6.1712(3)
_cell_length_b 8.0425(5)
_cell_length_c 10.4934(4)
_cell_measurement_temperature 293(2)
_cell_volume 514.67(5)
_computing_structure_refinement 'SHELXL-97 (Sheldrick, 1997)'
_computing_structure_solution 'SHELXS-97 (Sheldrick, 1990)'
_diffrn_ambient_temperature 293(2)
_diffrn_measured_fraction_theta_full 0.999
_diffrn_measured_fraction_theta_max 0.999
_diffrn_radiation_monochromator graphite
_diffrn_radiation_source 'fine-focus sealed tube'
_diffrn_radiation_type CuK\a
_diffrn_radiation_wavelength 1.54184
_diffrn_reflns_av_R_equivalents 0.0307
_diffrn_reflns_av_sigmaI/netI 0.0267
_diffrn_reflns_limit_h_max 4
_diffrn_reflns_limit_h_min -7
_diffrn_reflns_limit_k_max 9
_diffrn_reflns_limit_k_min -8
_diffrn_reflns_limit_l_max 12
_diffrn_reflns_limit_l_min -12
_diffrn_reflns_number 3019
_diffrn_reflns_theta_full 67.06
_diffrn_reflns_theta_max 67.06
_diffrn_reflns_theta_min 6.97
_exptl_absorpt_coefficient_mu 1.752
_exptl_crystal_density_diffrn 0.870
_exptl_crystal_density_method 'not measured'
_exptl_crystal_F_000 152
_refine_diff_density_max 0.419
_refine_diff_density_min -0.184
_refine_diff_density_rms 0.051
_refine_ls_extinction_method none
_refine_ls_goodness_of_fit_ref 1.116
_refine_ls_hydrogen_treatment mixed
_refine_ls_matrix_type full
_refine_ls_number_parameters 49
_refine_ls_number_reflns 997
_refine_ls_number_restraints 0
_refine_ls_restrained_S_all 1.116
_refine_ls_R_factor_all 0.0674
_refine_ls_R_factor_gt 0.0614
_refine_ls_shift/su_max 0.000
_refine_ls_shift/su_mean 0.000
_refine_ls_structure_factor_coef Fsqd
_refine_ls_weighting_details 'calc w=1/[\s^2^(Fo^2^)+(0.1154P)^2^+0.0961P] where P=(Fo^2^+2Fc^2^)/3'
_refine_ls_weighting_scheme calc
_refine_ls_wR_factor_gt 0.1770
_refine_ls_wR_factor_ref 0.1863
_reflns_number_gt 875
_reflns_number_total 997
_reflns_threshold_expression >2sigma(I)
_cod_data_source_file c6ta02699k2.cif
_cod_data_source_block 1
_cod_original_cell_volume 514.67(4)
_cod_database_code 7236323

loop_
_symmetry_equiv_pos_as_xyz
'x, y, z'
'-x, y+1/2, -z'
'-x, -y, -z'
'x, -y-1/2, z'

loop_
_atom_site_label
_atom_site_type_symbol
_atom_site_fract_x
_atom_site_fract_y
_atom_site_fract_z
_atom_site_U_iso_or_equiv
_atom_site_adp_type
_atom_site_occupancy
_atom_site_symmetry_multiplicity
_atom_site_calc_flag
_atom_site_refinement_flags
_atom_site_disorder_assembly
_atom_site_disorder_group
P1 P 0.99593(14) 0.2500 0.34494(8) 0.0684(5) Uani 1 2 d S . .
H1 H 1.1341 0.1196 0.3842 0.103 Uiso 1 1 d R . .
N1 N 0.4877(4) 0.2500 0.7968(2) 0.0533(7) Uani 1 2 d S . .
C1 C 0.6272(5) 0.3998(4) 0.8080(3) 0.0818(8) Uani 1 1 d . . .
H1A H 0.7179 0.4011 0.8910 0.123 Uiso 1 1 calc R . .
H1B H 0.5363 0.4972 0.7988 0.123 Uiso 1 1 calc R . .
H1C H 0.7184 0.3985 0.7416 0.123 Uiso 1 1 calc R . .
C2 C 0.3535(7) 0.2500 0.9037(4) 0.0812(11) Uani 1 2 d S . .
H2A H 0.4483 0.2606 0.9848 0.122 Uiso 0.50 1 calc PR A -1
H2B H 0.2731 0.1477 0.9023 0.122 Uiso 0.50 1 calc PR A -1
H2C H 0.2528 0.3417 0.8928 0.122 Uiso 0.50 1 calc PR A -1
C3 C 0.3427(7) 0.2500 0.6708(4) 0.0874(13) Uani 1 2 d S . .
H3A H 0.2447 0.1568 0.6664 0.131 Uiso 0.50 1 calc PR B -1
H3B H 0.4301 0.2420 0.6028 0.131 Uiso 0.50 1 calc PR B -1
H3C H 0.2593 0.3512 0.6614 0.131 Uiso 0.50 1 calc PR B -1
B1 B 0.9273(9) 0.2500 0.1591(4) 0.0744(11) Uani 1 2 d S . .
H1D H 1.0530 0.2500 0.1234 0.112 Uiso 1 2 d SR . .
H1E H 0.8473 0.1354 0.1219 0.112 Uiso 1 1 d R . .
B2 B 0.7700(8) 0.2500 0.4520(4) 0.0716(11) Uani 1 2 d S . .
H2D H 0.8363 0.2500 0.5567 0.107 Uiso 1 2 d SR . .
H2E H 0.6734 0.1465 0.4401 0.107 Uiso 1 1 d R . .

loop_
_atom_site_aniso_label
_atom_site_aniso_U_11
_atom_site_aniso_U_22
_atom_site_aniso_U_33
_atom_site_aniso_U_23
_atom_site_aniso_U_13
_atom_site_aniso_U_12
P1 0.0615(6) 0.0930(8) 0.0506(6) 0.000 0.0080(4) 0.000
N1 0.0625(15) 0.0512(13) 0.0462(13) 0.000 0.0089(10) 0.000
C1 0.0925(18) 0.0730(17) 0.0804(17) -0.0005(13) 0.0150(14) -0.0200(14)
C2 0.089(3) 0.089(3) 0.072(2) 0.000 0.034(2) 0.000
C3 0.089(3) 0.099(3) 0.068(2) 0.000 -0.012(2) 0.000
B1 0.092(3) 0.081(3) 0.050(2) 0.000 0.0095(18) 0.000
B2 0.079(3) 0.071(2) 0.069(2) 0.000 0.0242(19) 0.000

loop_
_atom_type_symbol
_atom_type_description
_atom_type_scat_dispersion_real
_atom_type_scat_dispersion_imag
_atom_type_scat_source
C C 0.0181 0.0091 'International Tables Vol C Tables 4.2.6.8 and 6.1.1.4'
H H 0.0000 0.0000 'International Tables Vol C Tables 4.2.6.8 and 6.1.1.4'
B B 0.0090 0.0039 'International Tables Vol C Tables 4.2.6.8 and 6.1.1.4'
N N 0.0311 0.0180 'International Tables Vol C Tables 4.2.6.8 and 6.1.1.4'
P P 0.2955 0.4335 'International Tables Vol C Tables 4.2.6.8 and 6.1.1.4'

loop_
_geom_angle_atom_site_label_1
_geom_angle_atom_site_label_2
_geom_angle_atom_site_label_3
_geom_angle
_geom_angle_site_symmetry_1
_geom_angle_site_symmetry_3
B2 P1 B1 121.6(2) . .
B2 P1 H1 107.3 . .
B1 P1 H1 109.4 . .
C1 N1 C1 109.5(3) . 4_565
C1 N1 C3 109.7(2) . .
C1 N1 C3 109.7(2) 4_565 .
C1 N1 C2 108.93(19) . .
C1 N1 C2 108.93(19) 4_565 .
C3 N1 C2 110.1(3) . .
N1 C1 H1A 109.5 . .
N1 C1 H1B 109.5 . .
H1A C1 H1B 109.5 . .
N1 C1 H1C 109.5 . .
H1A C1 H1C 109.5 . .
H1B C1 H1C 109.5 . .
N1 C2 H2A 109.5 . .
N1 C2 H2B 109.5 . .
N1 C2 H2C 109.5 . .
N1 C3 H3A 109.5 . .
N1 C3 H3B 109.5 . .
N1 C3 H3C 109.5 . .
P1 B1 H1D 110.3 . .
P1 B1 H1E 112.3 . .
H1D B1 H1E 102.7 . .
P1 B2 H2D 112.8 . .
P1 B2 H2E 113.1 . .
H2D B2 H2E 103.9 . .

loop_
_geom_bond_atom_site_label_1
_geom_bond_atom_site_label_2
_geom_bond_distance
_geom_bond_site_symmetry_2
P1 B2 1.920(4) .
P1 B1 1.931(4) .
P1 H1 1.3742 .
N1 C1 1.475(3) .
N1 C1 1.475(3) 4_565
N1 C3 1.479(4) .
N1 C2 1.492(4) .
C1 H1A 0.9600 .
C1 H1B 0.9600 .
C1 H1C 0.9600 .
C2 H2A 0.9600 .
C2 H2B 0.9600 .
C2 H2C 0.9600 .
C3 H3A 0.9600 .
C3 H3B 0.9600 .
C3 H3C 0.9600 .
B1 H1D 0.9113 .
B1 H1E 1.0897 .
B2 H2D 1.1121 .
B2 H2E 1.0205 .
